data_1556012
loop_
_publ_author_name
'Halli, Juliette'
'Bolte, Michael'
'Bats, Jan'
'Manolikakes, Georg'

_publ_section_title
;
 Modular Two-Step Approach for the Stereodivergent Synthesis of
 1,3-Diamines with Three Continuous Stereocenters.
;
_journal_issue 3
_journal_name_full 'Organic letters'
_journal_page_first 674
_journal_page_last 677
_journal_paper_doi 10.1021/acs.orglett.6b03841
_journal_volume 19
_journal_year 2017
_chemical_formula_moiety 'C26 H30 N2 O3'
_chemical_formula_sum 'C26 H30 N2 O3'
_chemical_formula_weight 418.52
_space_group_crystal_system monoclinic
_space_group_IT_number 14
_space_group_name_Hall '-P 2ybc'
_space_group_name_H-M_alt 'P 1 21/c 1'
_atom_sites_solution_hydrogens mixed
_audit_creation_method SHELXL-2014/6
_cell_angle_alpha 90
_cell_angle_beta 94.937(7)
_cell_angle_gamma 90
_cell_formula_units_Z 4
_cell_length_a 15.2433(13)
_cell_length_b 10.1136(6)
_cell_length_c 14.9430(12)
_cell_measurement_reflns_used 14261
_cell_measurement_temperature 173(2)
_cell_measurement_theta_max 27.8
_cell_measurement_theta_min 3.4
_cell_volume 2295.1(3)
_computing_cell_refinement 'X-Area (Stoe & Cie, 2001)'
_computing_data_collection 'X-Area (Stoe & Cie, 2001)'
_computing_data_reduction 'X-Area (Stoe & Cie, 2001)'
_computing_molecular_graphics 'XP in SHELXTL-Plus (Sheldrick, 2008)'
_computing_publication_material SHELXL
_computing_structure_refinement 'SHELXL-2014/6 (Sheldrick, 2014)'
_computing_structure_solution 'SHELXS (Sheldrick, 2008)'
_diffrn_ambient_temperature 173(2)
_diffrn_measured_fraction_theta_full 0.998
_diffrn_measured_fraction_theta_max 0.998
_diffrn_measurement_device_type 'STOE IPDS II two-circle-diffractometer'
_diffrn_measurement_method \w
_diffrn_radiation_type MoK\a
_diffrn_radiation_wavelength 0.71073
_diffrn_reflns_av_R_equivalents 0.1021
_diffrn_reflns_av_unetI/netI 0.0671
_diffrn_reflns_Laue_measured_fraction_full 0.998
_diffrn_reflns_Laue_measured_fraction_max 0.998
_diffrn_reflns_limit_h_max 18
_diffrn_reflns_limit_h_min -18
_diffrn_reflns_limit_k_max 12
_diffrn_reflns_limit_k_min -12
_diffrn_reflns_limit_l_max 16
_diffrn_reflns_limit_l_min -17
_diffrn_reflns_number 20956
_diffrn_reflns_point_group_measured_fraction_full 0.998
_diffrn_reflns_point_group_measured_fraction_max 0.998
_diffrn_reflns_theta_full 25.000
_diffrn_reflns_theta_max 25.018
_diffrn_reflns_theta_min 3.398
_diffrn_source 'Genix 3D I\mS microfocus X-ray source'
_exptl_absorpt_coefficient_mu 0.079
_exptl_absorpt_correction_T_max 1.000
_exptl_absorpt_correction_T_min 0.572
_exptl_absorpt_correction_type multi-scan
_exptl_absorpt_process_details 'X-Area (Stoe & Cie, 2001)'
_exptl_crystal_colour colourless
_exptl_crystal_density_diffrn 1.211
_exptl_crystal_description block
_exptl_crystal_F_000 896
_exptl_crystal_size_max 0.210
_exptl_crystal_size_mid 0.160
_exptl_crystal_size_min 0.150
_refine_diff_density_max 0.201
_refine_diff_density_min -0.178
_refine_diff_density_rms 0.040
_refine_ls_extinction_method none
_refine_ls_goodness_of_fit_ref 1.036
_refine_ls_hydrogen_treatment mixed
_refine_ls_matrix_type full
_refine_ls_number_parameters 289
_refine_ls_number_reflns 4030
_refine_ls_number_restraints 0
_refine_ls_restrained_S_all 1.036
_refine_ls_R_factor_all 0.0781
_refine_ls_R_factor_gt 0.0509
_refine_ls_shift/su_max 0.000
_refine_ls_shift/su_mean 0.000
_refine_ls_structure_factor_coef Fsqd
_refine_ls_weighting_details 'w=1/[\s^2^(Fo^2^)+(0.0570P)^2^] where P=(Fo^2^+2Fc^2^)/3'
_refine_ls_weighting_scheme calc
_refine_ls_wR_factor_gt 0.1070
_refine_ls_wR_factor_ref 0.1169
_reflns_Friedel_coverage 0.000
_reflns_number_gt 2981
_reflns_number_total 4030
_reflns_threshold_expression 'I > 2\s(I)'
_cod_data_source_file 12b.cif
_cod_data_source_block ma19
_cod_original_sg_symbol_H-M 'P 21/c'
_cod_database_code 1556012
_shelx_space_group_comment
; 
The symmetry employed for this shelxl refinement is uniquely defined 
by the following loop, which should always be used as a source of 
symmetry information in preference to the above space-group names. 
They are only intended as comments. 
;
_shelx_estimated_absorpt_t_min 0.984
_shelx_estimated_absorpt_t_max 0.988
_shelxl_version_number 2014/6

loop_
_space_group_symop_operation_xyz
'x, y, z'
'-x, y+1/2, -z+1/2'
'-x, -y, -z'
'x, -y-1/2, z-1/2'

loop_
_atom_site_label
_atom_site_type_symbol
_atom_site_fract_x
_atom_site_fract_y
_atom_site_fract_z
_atom_site_U_iso_or_equiv
_atom_site_adp_type
_atom_site_occupancy
_atom_site_site_symmetry_order
_atom_site_calc_flag
_atom_site_refinement_flags_posn
_atom_site_refinement_flags_adp
O1 O 0.20673(9) 0.47804(13) 0.69427(10) 0.0307(3) Uani 1 1 d . .
O2 O 0.32498(9) 0.41726(14) 0.38719(9) 0.0321(3) Uani 1 1 d . .
N1 N 0.30313(11) 0.32003(17) 0.74872(11) 0.0246(4) Uani 1 1 d . .
H1 H 0.3078(15) 0.248(2) 0.7826(16) 0.035(6) Uiso 1 1 d . .
N2 N 0.30134(12) 0.41864(16) 0.53470(12) 0.0287(4) Uani 1 1 d . .
H2 H 0.2698(15) 0.452(2) 0.5758(16) 0.027(6) Uiso 1 1 d . .
C1 C 0.22192(13) 0.37220(18) 0.73511(12) 0.0243(4) Uani 1 1 d . .
C2 C 0.38160(13) 0.38617(19) 0.71948(13) 0.0270(4) Uani 1 1 d . .
H2A H 0.3620 0.4752 0.6964 0.032 Uiso 1 1 calc R U
C3 C 0.41782(13) 0.3123(2) 0.63974(14) 0.0284(5) Uani 1 1 d . .
H3 H 0.4361 0.2218 0.6609 0.034 Uiso 1 1 calc R U
C4 C 0.34906(14) 0.29650(19) 0.55787(14) 0.0287(5) Uani 1 1 d . .
H4 H 0.3834 0.2758 0.5055 0.034 Uiso 1 1 calc R U
C5 C 0.28715(13) 0.46287(19) 0.44956(13) 0.0261(4) Uani 1 1 d . .
C6 C 0.49934(15) 0.3823(2) 0.60929(16) 0.0422(6) Uani 1 1 d . .
H6A H 0.5211 0.3338 0.5589 0.063 Uiso 1 1 calc R U
H6B H 0.4837 0.4726 0.5903 0.063 Uiso 1 1 calc R U
H6C H 0.5454 0.3852 0.6592 0.063 Uiso 1 1 calc R U
C11 C 0.14856(13) 0.29457(18) 0.76988(12) 0.0233(4) Uani 1 1 d . .
C12 C 0.07884(14) 0.36257(19) 0.80304(14) 0.0293(4) Uani 1 1 d . .
H12 H 0.0797 0.4564 0.8051 0.035 Uiso 1 1 calc R U
C13 C 0.00806(14) 0.2943(2) 0.83311(15) 0.0348(5) Uani 1 1 d . .
H13 H -0.0385 0.3411 0.8573 0.042 Uiso 1 1 calc R U
C14 C 0.00556(14) 0.1574(2) 0.82763(14) 0.0340(5) Uani 1 1 d . .
H14 H -0.0434 0.1105 0.8470 0.041 Uiso 1 1 calc R U
C15 C 0.07428(14) 0.08900(19) 0.79400(14) 0.0310(5) Uani 1 1 d . .
H15 H 0.0722 -0.0047 0.7902 0.037 Uiso 1 1 calc R U
C16 C 0.14611(13) 0.15684(19) 0.76581(13) 0.0272(4) Uani 1 1 d . .
H16 H 0.1936 0.1095 0.7438 0.033 Uiso 1 1 calc R U
C21 C 0.45023(15) 0.4108(2) 0.80027(15) 0.0370(5) Uani 1 1 d . .
H21 H 0.4978 0.4670 0.7781 0.044 Uiso 1 1 calc R U
C22 C 0.49363(16) 0.2847(3) 0.83773(18) 0.0488(6) Uani 1 1 d . .
H22A H 0.5195 0.2368 0.7894 0.073 Uiso 1 1 calc R U
H22B H 0.5399 0.3072 0.8849 0.073 Uiso 1 1 calc R U
H22C H 0.4494 0.2288 0.8630 0.073 Uiso 1 1 calc R U
C23 C 0.40843(19) 0.4903(3) 0.87263(17) 0.0541(7) Uani 1 1 d . .
H23A H 0.3813 0.5705 0.8459 0.081 Uiso 1 1 calc R U
H23B H 0.3633 0.4365 0.8983 0.081 Uiso 1 1 calc R U
H23C H 0.4539 0.5148 0.9201 0.081 Uiso 1 1 calc R U
C41 C 0.28281(14) 0.1871(2) 0.56189(13) 0.0299(5) Uani 1 1 d . .
O42 O 0.31414(10) 0.06671(13) 0.59437(10) 0.0343(4) Uani 1 1 d . .
C43 C 0.24487(16) -0.0223(2) 0.58156(16) 0.0375(5) Uani 1 1 d . .
C44 C 0.17373(16) 0.0404(2) 0.54256(17) 0.0429(6) Uani 1 1 d . .
H44 H 0.1176 0.0022 0.5266 0.051 Uiso 1 1 calc R U
C45 C 0.19812(15) 0.1750(2) 0.52963(16) 0.0388(5) Uani 1 1 d . .
H45 H 0.1615 0.2431 0.5033 0.047 Uiso 1 1 calc R U
C46 C 0.26370(19) -0.1604(2) 0.6113(2) 0.0525(7) Uani 1 1 d . .
H46A H 0.2087 -0.2110 0.6079 0.079 Uiso 1 1 calc R U
H46B H 0.2903 -0.1600 0.6734 0.079 Uiso 1 1 calc R U
H46C H 0.3045 -0.2011 0.5723 0.079 Uiso 1 1 calc R U
C51 C 0.22024(14) 0.57193(18) 0.43463(13) 0.0275(4) Uani 1 1 d . .
C52 C 0.14408(14) 0.5761(2) 0.47960(14) 0.0314(5) Uani 1 1 d . .
H52 H 0.1360 0.5142 0.5260 0.038 Uiso 1 1 calc R U
C53 C 0.07930(16) 0.6710(2) 0.45674(15) 0.0363(5) Uani 1 1 d . .
H53 H 0.0267 0.6723 0.4866 0.044 Uiso 1 1 calc R U
C54 C 0.09194(17) 0.7628(2) 0.39080(16) 0.0398(6) Uani 1 1 d . .
H54 H 0.0479 0.8271 0.3751 0.048 Uiso 1 1 calc R U
C55 C 0.16844(17) 0.7615(2) 0.34760(16) 0.0429(6) Uani 1 1 d . .
H55 H 0.1776 0.8266 0.3036 0.052 Uiso 1 1 calc R U
C56 C 0.23212(15) 0.6653(2) 0.36830(15) 0.0356(5) Uani 1 1 d . .
H56 H 0.2838 0.6632 0.3371 0.043 Uiso 1 1 calc R U

loop_
_atom_site_aniso_label
_atom_site_aniso_U_11
_atom_site_aniso_U_22
_atom_site_aniso_U_33
_atom_site_aniso_U_23
_atom_site_aniso_U_13
_atom_site_aniso_U_12
O1 0.0319(8) 0.0272(7) 0.0334(8) 0.0066(6) 0.0048(6) 0.0026(6)
O2 0.0285(8) 0.0416(8) 0.0265(8) 0.0001(6) 0.0047(6) -0.0003(6)
N1 0.0221(9) 0.0265(8) 0.0249(9) 0.0056(7) 0.0003(7) -0.0030(7)
N2 0.0301(10) 0.0340(9) 0.0224(9) 0.0002(7) 0.0040(8) 0.0063(8)
C1 0.0279(11) 0.0257(9) 0.0189(9) -0.0021(8) 0.0002(8) -0.0005(8)
C2 0.0240(10) 0.0292(10) 0.0274(11) 0.0069(8) 0.0006(8) -0.0044(8)
C3 0.0234(10) 0.0317(10) 0.0300(11) 0.0059(8) 0.0022(9) -0.0009(8)
C4 0.0282(11) 0.0319(11) 0.0263(10) 0.0021(8) 0.0038(9) 0.0027(8)
C5 0.0241(10) 0.0307(10) 0.0233(10) -0.0027(8) 0.0011(8) -0.0059(8)
C6 0.0316(12) 0.0568(14) 0.0394(13) 0.0012(11) 0.0095(10) -0.0091(11)
C11 0.0219(10) 0.0279(10) 0.0196(9) 0.0015(8) -0.0017(8) -0.0002(8)
C12 0.0291(11) 0.0275(10) 0.0312(11) 0.0009(9) 0.0019(9) 0.0015(8)
C13 0.0263(11) 0.0436(13) 0.0352(12) -0.0009(9) 0.0070(9) 0.0018(9)
C14 0.0299(12) 0.0424(12) 0.0297(11) 0.0073(9) 0.0017(9) -0.0083(9)
C15 0.0316(11) 0.0283(10) 0.0319(11) 0.0048(9) -0.0035(9) -0.0038(9)
C16 0.0240(10) 0.0288(10) 0.0284(10) 0.0002(8) 0.0007(8) 0.0016(8)
C21 0.0289(12) 0.0498(13) 0.0315(12) 0.0058(10) -0.0023(10) -0.0130(10)
C22 0.0296(13) 0.0717(17) 0.0436(14) 0.0176(12) -0.0067(11) -0.0105(12)
C23 0.0561(16) 0.0690(17) 0.0359(14) -0.0125(12) -0.0041(12) -0.0193(14)
C41 0.0323(11) 0.0315(10) 0.0255(11) -0.0030(8) 0.0005(9) 0.0035(9)
O42 0.0336(8) 0.0319(7) 0.0367(8) -0.0018(6) -0.0007(7) -0.0026(6)
C43 0.0426(13) 0.0340(11) 0.0360(12) -0.0080(10) 0.0030(10) -0.0101(10)
C44 0.0321(12) 0.0486(13) 0.0470(14) -0.0078(11) -0.0019(11) -0.0096(11)
C45 0.0322(12) 0.0413(12) 0.0415(13) -0.0019(10) -0.0048(10) -0.0017(10)
C46 0.0544(17) 0.0361(13) 0.0662(17) -0.0018(12) 0.0016(14) -0.0090(12)
C51 0.0333(11) 0.0265(9) 0.0215(10) -0.0028(8) -0.0036(9) -0.0032(8)
C52 0.0371(12) 0.0333(10) 0.0238(10) 0.0007(8) 0.0025(9) 0.0014(9)
C53 0.0404(13) 0.0394(11) 0.0294(11) -0.0034(9) 0.0039(10) 0.0093(10)
C54 0.0496(15) 0.0320(11) 0.0365(12) -0.0007(10) -0.0045(11) 0.0124(10)
C55 0.0522(15) 0.0329(11) 0.0426(14) 0.0113(10) -0.0025(12) -0.0023(11)
C56 0.0364(12) 0.0376(12) 0.0327(12) 0.0056(9) 0.0027(10) -0.0062(10)

loop_
_atom_type_symbol
_atom_type_description
_atom_type_scat_dispersion_real
_atom_type_scat_dispersion_imag
_atom_type_scat_source
C C 0.0033 0.0016 'International Tables Vol C Tables 4.2.6.8 and 6.1.1.4'
H H 0.0000 0.0000 'International Tables Vol C Tables 4.2.6.8 and 6.1.1.4'
N N 0.0061 0.0033 'International Tables Vol C Tables 4.2.6.8 and 6.1.1.4'
O O 0.0106 0.0060 'International Tables Vol C Tables 4.2.6.8 and 6.1.1.4'

loop_
_geom_angle_atom_site_label_1
_geom_angle_atom_site_label_2
_geom_angle_atom_site_label_3
_geom_angle
C1 N1 C2 122.59(16)
C1 N1 H1 115.9(16)
C2 N1 H1 121.1(15)
C5 N2 C4 122.72(18)
C5 N2 H2 118.6(14)
C4 N2 H2 116.8(14)
O1 C1 N1 122.81(18)
O1 C1 C11 120.59(17)
N1 C1 C11 116.59(16)
N1 C2 C21 110.75(16)
N1 C2 C3 111.25(16)
C21 C2 C3 114.59(17)
N1 C2 H2A 106.6
C21 C2 H2A 106.6
C3 C2 H2A 106.6
C6 C3 C2 110.93(17)
C6 C3 C4 108.89(17)
C2 C3 C4 113.31(16)
C6 C3 H3 107.8
C2 C3 H3 107.8
C4 C3 H3 107.8
N2 C4 C41 108.04(17)
N2 C4 C3 112.93(16)
C41 C4 C3 117.10(16)
N2 C4 H4 106.0
C41 C4 H4 106.0
C3 C4 H4 106.0
O2 C5 N2 122.97(18)
O2 C5 C51 121.28(18)
N2 C5 C51 115.75(17)
C3 C6 H6A 109.5
C3 C6 H6B 109.5
H6A C6 H6B 109.5
C3 C6 H6C 109.5
H6A C6 H6C 109.5
H6B C6 H6C 109.5
C12 C11 C16 119.37(18)
C12 C11 C1 118.74(17)
C16 C11 C1 121.82(18)
C13 C12 C11 120.54(18)
C13 C12 H12 119.7
C11 C12 H12 119.7
C14 C13 C12 119.7(2)
C14 C13 H13 120.2
C12 C13 H13 120.2
C15 C14 C13 120.1(2)
C15 C14 H14 119.9
C13 C14 H14 119.9
C14 C15 C16 120.26(18)
C14 C15 H15 119.9
C16 C15 H15 119.9
C15 C16 C11 119.96(19)
C15 C16 H16 120.0
C11 C16 H16 120.0
C22 C21 C23 112.0(2)
C22 C21 C2 113.28(19)
C23 C21 C2 109.95(19)
C22 C21 H21 107.1
C23 C21 H21 107.1
C2 C21 H21 107.1
C21 C22 H22A 109.5
C21 C22 H22B 109.5
H22A C22 H22B 109.5
C21 C22 H22C 109.5
H22A C22 H22C 109.5
H22B C22 H22C 109.5
C21 C23 H23A 109.5
C21 C23 H23B 109.5
H23A C23 H23B 109.5
C21 C23 H23C 109.5
H23A C23 H23C 109.5
H23B C23 H23C 109.5
C45 C41 O42 109.79(18)
C45 C41 C4 132.9(2)
O42 C41 C4 116.74(17)
C41 O42 C43 106.71(16)
C44 C43 O42 109.22(19)
C44 C43 C46 134.5(2)
O42 C43 C46 116.3(2)
C43 C44 C45 107.4(2)
C43 C44 H44 126.3
C45 C44 H44 126.3
C41 C45 C44 106.9(2)
C41 C45 H45 126.5
C44 C45 H45 126.5
C43 C46 H46A 109.5
C43 C46 H46B 109.5
H46A C46 H46B 109.5
C43 C46 H46C 109.5
H46A C46 H46C 109.5
H46B C46 H46C 109.5
C52 C51 C56 119.2(2)
C52 C51 C5 122.24(18)
C56 C51 C5 118.32(19)
C51 C52 C53 120.3(2)
C51 C52 H52 119.9
C53 C52 H52 119.9
C54 C53 C52 119.8(2)
C54 C53 H53 120.1
C52 C53 H53 120.1
C53 C54 C55 120.2(2)
C53 C54 H54 119.9
C55 C54 H54 119.9
C54 C55 C56 120.3(2)
C54 C55 H55 119.9
C56 C55 H55 119.9
C55 C56 C51 120.1(2)
C55 C56 H56 119.9
C51 C56 H56 119.9

loop_
_geom_bond_atom_site_label_1
_geom_bond_atom_site_label_2
_geom_bond_distance
O1 C1 1.244(2)
O2 C5 1.227(2)
N1 C1 1.345(3)
N1 C2 1.469(3)
N1 H1 0.88(2)
N2 C5 1.348(3)
N2 C4 1.460(3)
N2 H2 0.88(2)
C1 C11 1.496(3)
C2 C21 1.548(3)
C2 C3 1.548(3)
C2 H2A 1.0000
C3 C6 1.533(3)
C3 C4 1.549(3)
C3 H3 1.0000
C4 C41 1.503(3)
C4 H4 1.0000
C5 C51 1.506(3)
C6 H6A 0.9800
C6 H6B 0.9800
C6 H6C 0.9800
C11 C12 1.392(3)
C11 C16 1.395(3)
C12 C13 1.388(3)
C12 H12 0.9500
C13 C14 1.387(3)
C13 H13 0.9500
C14 C15 1.385(3)
C14 H14 0.9500
C15 C16 1.388(3)
C15 H15 0.9500
C16 H16 0.9500
C21 C22 1.521(3)
C21 C23 1.530(4)
C21 H21 1.0000
C22 H22A 0.9800
C22 H22B 0.9800
C22 H22C 0.9800
C23 H23A 0.9800
C23 H23B 0.9800
C23 H23C 0.9800
C41 C45 1.344(3)
C41 O42 1.381(2)
O42 C43 1.388(3)
C43 C44 1.345(3)
C43 C46 1.486(3)
C44 C45 1.429(3)
C44 H44 0.9500
C45 H45 0.9500
C46 H46A 0.9800
C46 H46B 0.9800
C46 H46C 0.9800
C51 C52 1.391(3)
C51 C56 1.392(3)
C52 C53 1.398(3)
C52 H52 0.9500
C53 C54 1.379(3)
C53 H53 0.9500
C54 C55 1.381(4)
C54 H54 0.9500
C55 C56 1.391(3)
C55 H55 0.9500
C56 H56 0.9500

loop_
_geom_hbond_atom_site_label_D
_geom_hbond_atom_site_label_H
_geom_hbond_atom_site_label_A
_geom_hbond_distance_DH
_geom_hbond_distance_HA
_geom_hbond_distance_DA
_geom_hbond_angle_DHA
_geom_hbond_site_symmetry_A
N1 H1 O2 0.88(2) 2.29(3) 3.167(2) 172(2) 4_566
N2 H2 O1 0.88(2) 2.10(2) 2.953(2) 162.3(19) .

loop_
_geom_torsion_atom_site_label_1
_geom_torsion_atom_site_label_2
_geom_torsion_atom_site_label_3
_geom_torsion_atom_site_label_4
_geom_torsion
C2 N1 C1 O1 2.4(3)
C2 N1 C1 C11 -179.06(16)
C1 N1 C2 C21 121.8(2)
C1 N1 C2 C3 -109.5(2)
N1 C2 C3 C6 179.68(17)
C21 C2 C3 C6 -53.7(2)
N1 C2 C3 C4 56.8(2)
C21 C2 C3 C4 -176.58(16)
C5 N2 C4 C41 -94.4(2)
C5 N2 C4 C3 134.50(19)
C6 C3 C4 N2 -77.6(2)
C2 C3 C4 N2 46.4(2)
C6 C3 C4 C41 155.97(18)
C2 C3 C4 C41 -80.1(2)
C4 N2 C5 O2 -12.5(3)
C4 N2 C5 C51 166.67(17)
O1 C1 C11 C12 -36.0(3)
N1 C1 C11 C12 145.42(18)
O1 C1 C11 C16 140.78(19)
N1 C1 C11 C16 -37.8(3)
C16 C11 C12 C13 1.0(3)
C1 C11 C12 C13 177.83(18)
C11 C12 C13 C14 -1.9(3)
C12 C13 C14 C15 1.3(3)
C13 C14 C15 C16 0.2(3)
C14 C15 C16 C11 -1.1(3)
C12 C11 C16 C15 0.5(3)
C1 C11 C16 C15 -176.23(18)
N1 C2 C21 C22 70.1(2)
C3 C2 C21 C22 -56.7(2)
N1 C2 C21 C23 -56.0(2)
C3 C2 C21 C23 177.13(18)
N2 C4 C41 C45 18.0(3)
C3 C4 C41 C45 146.9(2)
N2 C4 C41 O42 -171.76(17)
C3 C4 C41 O42 -42.9(3)
C45 C41 O42 C43 -0.3(2)
C4 C41 O42 C43 -172.71(18)
C41 O42 C43 C44 0.2(2)
C41 O42 C43 C46 179.6(2)
O42 C43 C44 C45 0.1(3)
C46 C43 C44 C45 -179.3(3)
O42 C41 C45 C44 0.4(3)
C4 C41 C45 C44 171.1(2)
C43 C44 C45 C41 -0.3(3)
O2 C5 C51 C52 141.7(2)
N2 C5 C51 C52 -37.5(3)
O2 C5 C51 C56 -33.1(3)
N2 C5 C51 C56 147.77(19)
C56 C51 C52 C53 1.6(3)
C5 C51 C52 C53 -173.12(18)
C51 C52 C53 C54 -1.5(3)
C52 C53 C54 C55 -0.3(3)
C53 C54 C55 C56 2.0(4)
C54 C55 C56 C51 -1.9(3)
C52 C51 C56 C55 0.1(3)
C5 C51 C56 C55 175.02(19)
